data_7132462
loop_
_publ_author_name
'Haridas, Shyamkumar V.'
'von Delius, Max'

_publ_section_title
;
 Synthesis and supramolecular properties of
 all-<i>cis</i>-2,4,6-trifluorocyclohexane-1,3,5-triol.
;
_journal_issue 5
_journal_name_full 'Chemical communications (Cambridge, England)'
_journal_page_first 606
_journal_page_last 609
_journal_paper_doi 10.1039/d3cc05510h
_journal_volume 60
_journal_year 2024
_chemical_absolute_configuration ad
_chemical_formula_moiety 'C9 H15 F3 O3'
_chemical_formula_sum 'C9 H15 F3 O3'
_chemical_formula_weight 228.21
_space_group_crystal_system hexagonal
_space_group_IT_number 173
_space_group_name_Hall 'P 6c'
_space_group_name_H-M_alt 'P 63'
_atom_sites_solution_hydrogens geom
_atom_sites_solution_primary dual
_audit_creation_date 2023-11-06
_audit_creation_method
;
Olex2 1.3
(compiled 2020.11.12 svn.r5f609507 for OlexSys, GUI svn.r6408)
;
_audit_update_record
;
2023-11-06 deposited with the CCDC.	2023-12-08 downloaded from the CCDC.
;
_cell_angle_alpha 90
_cell_angle_beta 90
_cell_angle_gamma 120
_cell_formula_units_Z 2
_cell_length_a 11.4469(4)
_cell_length_b 11.4469(4)
_cell_length_c 4.7028(2)
_cell_measurement_reflns_used 1694
_cell_measurement_temperature 150.00
_cell_measurement_theta_max 72.6630
_cell_measurement_theta_min 4.4400
_cell_volume 533.66(3)
_computing_cell_refinement 'CrysAlisPro 1.171.40.82a (Rigaku OD, 2020)'
_computing_data_collection 'CrysAlisPro 1.171.40.82a (Rigaku OD, 2020)'
_computing_data_reduction 'CrysAlisPro 1.171.40.82a (Rigaku OD, 2020)'
_computing_molecular_graphics 'Olex2 1.3 (Dolomanov et al., 2009)'
_computing_publication_material 'Olex2 1.3 (Dolomanov et al., 2009)'
_computing_structure_refinement 'SHELXL 2018/3 (Sheldrick, 2015)'
_computing_structure_solution 'SHELXT 2018/2 (Sheldrick, 2018)'
_diffrn_ambient_environment N~2~
_diffrn_ambient_temperature 150.00
_diffrn_detector 'CCD plate'
_diffrn_detector_area_resol_mean 10.3385
_diffrn_detector_type Atlas
_diffrn_measured_fraction_theta_full 1.000
_diffrn_measured_fraction_theta_max 0.993
_diffrn_measurement_details
;
List of Runs (angles in degrees, time in seconds):

  # Type    Start    End  Width  t~exp~   \w     \q     \k     \f   Frames
#--------------------------------------------------------------------------
  1  \w   -115.00 -40.00   1.00    1.00    --  -43.06 -38.00-120.00   75
  2  \w   -119.00 -14.00   1.00    1.00    --  -43.06 -19.00 120.00  105
  3  \w    -60.00 -14.00   1.00    1.00    --  -43.06 125.00  30.00   46
  4  \w     27.00  96.00   1.00    1.00    --   43.06-125.00  30.00   69
  5  \w     33.00  67.00   1.00    1.54    --  104.94-125.00 -30.00   34
  6  \w     69.00 111.00   1.00    1.54    --  104.94-125.00 -30.00   42
  7  \w     58.00 128.00   1.00    1.54    --  104.94 -77.00 120.00   70
  8  \w    103.00 172.00   1.00    1.54    --  104.94  77.00 -60.00   69
  9  \w    100.00 151.00   1.00    1.54    --  104.94 125.00-120.00   51
 10  \w     32.00 129.00   1.00    1.54    --  104.94 -45.00 -90.00   97
 11  \w     31.00 103.00   1.00    1.54    --  104.94 -95.00  90.00   72
 12  \w     41.00  67.00   1.00    1.54    --  104.94 -45.00 150.00   26
 13  \w     74.00 107.00   1.00    1.54    --  104.94 -45.00 150.00   33
 14  \w     49.00 177.00   1.00    1.54    --  104.94   0.00 -90.00  128
 15  \w     78.00 122.00   1.00    1.54    --  104.94 -77.00 -60.00   44
;
_diffrn_measurement_device 'four-circle diffractometer'
_diffrn_measurement_device_type 'SuperNova Oxford instruments/Rigaku'
_diffrn_measurement_method '\w scans'
_diffrn_orient_matrix_type 'CrysAlisPro convention (1999,Acta A55,543-557)'
_diffrn_orient_matrix_UB_11 -0.1276120000
_diffrn_orient_matrix_UB_12 0.0122394000
_diffrn_orient_matrix_UB_13 -0.0270770000
_diffrn_orient_matrix_UB_21 0.0883057000
_diffrn_orient_matrix_UB_22 0.1547635000
_diffrn_orient_matrix_UB_23 -0.0105360000
_diffrn_orient_matrix_UB_31 0.0077729000
_diffrn_orient_matrix_UB_32 -0.0059896000
_diffrn_orient_matrix_UB_33 -0.3263232000
_diffrn_radiation_monochromator mirror
_diffrn_radiation_probe x-ray
_diffrn_radiation_type 'Cu K\a'
_diffrn_radiation_wavelength 1.54184
_diffrn_reflns_av_R_equivalents 0.0353
_diffrn_reflns_av_unetI/netI 0.0196
_diffrn_reflns_Laue_measured_fraction_full 1.000
_diffrn_reflns_Laue_measured_fraction_max 0.993
_diffrn_reflns_limit_h_max 13
_diffrn_reflns_limit_h_min -14
_diffrn_reflns_limit_k_max 14
_diffrn_reflns_limit_k_min -13
_diffrn_reflns_limit_l_max 3
_diffrn_reflns_limit_l_min -5
_diffrn_reflns_number 3334
_diffrn_reflns_point_group_measured_fraction_full 0.787
_diffrn_reflns_point_group_measured_fraction_max 0.764
_diffrn_reflns_theta_full 67.684
_diffrn_reflns_theta_max 72.859
_diffrn_reflns_theta_min 4.460
_diffrn_source 'micro-focus sealed X-ray tube'
_diffrn_source_type 'SuperNova (Cu) X-ray Source'
_exptl_absorpt_coefficient_mu 1.209
_exptl_absorpt_correction_T_max 1.000
_exptl_absorpt_correction_T_min 0.708
_exptl_absorpt_correction_type gaussian
_exptl_absorpt_process_details
;
CrysAlisPro 1.171.40.82a (Rigaku Oxford Diffraction, 2020)
Numerical absorption correction based on gaussian integration over
a multifaceted crystal model
Empirical absorption correction using spherical harmonics,
implemented in SCALE3 ABSPACK scaling algorithm.
;
_exptl_crystal_colour colourless
_exptl_crystal_colour_primary colourless
_exptl_crystal_density_diffrn 1.420
_exptl_crystal_description needle
_exptl_crystal_F_000 240
_exptl_crystal_preparation 'Crystallized by slow evaporation from Acetone  solution.'
_exptl_crystal_recrystallization_method 'Crystallized by slow evaporation from  Acetone solution.'
_exptl_crystal_size_max 0.488
_exptl_crystal_size_mid 0.097
_exptl_crystal_size_min 0.074
_refine_diff_density_max 0.173
_refine_diff_density_min -0.138
_refine_diff_density_rms 0.034
_refine_ls_abs_structure_details
;
 Flack x determined using 136 quotients [(I+)-(I-)]/[(I+)+(I-)]
 (Parsons, Flack and Wagner, Acta Cryst. B69 (2013) 249-259).
;
_refine_ls_abs_structure_Flack 0.38(18)
_refine_ls_extinction_method none
_refine_ls_goodness_of_fit_ref 1.105
_refine_ls_hydrogen_treatment constr
_refine_ls_matrix_type full
_refine_ls_number_parameters 47
_refine_ls_number_reflns 548
_refine_ls_number_restraints 1
_refine_ls_restrained_S_all 1.103
_refine_ls_R_factor_all 0.0306
_refine_ls_R_factor_gt 0.0270
_refine_ls_shift/su_max 0.000
_refine_ls_shift/su_mean 0.000
_refine_ls_structure_factor_coef Fsqd
_refine_ls_weighting_details 'w=1/[\s^2^(Fo^2^)+(0.0363P)^2^+0.0934P] where P=(Fo^2^+2Fc^2^)/3'
_refine_ls_weighting_scheme calc
_refine_ls_wR_factor_gt 0.0697
_refine_ls_wR_factor_ref 0.0726
_reflns_Friedel_coverage 0.367
_reflns_Friedel_fraction_full 0.509
_reflns_Friedel_fraction_max 0.470
_reflns_number_gt 509
_reflns_number_total 548
_reflns_threshold_expression 'I > 2\s(I)'
_cod_data_source_file d3cc05510h2.cif
_cod_data_source_block svh21023
_cod_depositor_comments 'Adding full bibliography for 7132462--7132465.cif.'
_cod_original_cell_volume 533.66(4)
_cod_database_code 7132462
_shelx_shelxl_version_number 2018/3
_publ_section_exptl
;
Any special experimental details
;
_chemical_oxdiff_formula 'C9 H15 O3 F3'
_chemical_oxdiff_usercomment SVH-116
_shelx_space_group_comment
;
The symmetry employed for this shelxl refinement is uniquely defined
by the following loop, which should always be used as a source of
symmetry information in preference to the above space-group names.
They are only intended as comments.
;
_reflns_odcompleteness_completeness 100.00
_reflns_odcompleteness_iscentric 1
_reflns_odcompleteness_theta 66.97
_olex2_refinement_description
;
1.a Ternary CH refined with riding coordinates:
 C003(H003), C004(H004)
1.b Idealised Me refined as rotating group:
 C005(H00A,H00B,H00C)
;
_olex2_submission_special_instructions 'No special instructions were received'
_oxdiff_exptl_absorpt_empirical_details
;
Empirical correction (ABSPACK) includes:
- Absorption correction using spherical harmonics
- Frame scaling
;
_oxdiff_exptl_absorpt_empirical_full_max 2.152
_oxdiff_exptl_absorpt_empirical_full_min 0.585

loop_
_space_group_symop_operation_xyz
'x, y, z'
'-y, x-y, z'
'-x+y, -x, z'
'-x, -y, z+1/2'
'y, -x+y, z+1/2'
'x-y, x, z+1/2'

loop_
_atom_site_label
_atom_site_type_symbol
_atom_site_fract_x
_atom_site_fract_y
_atom_site_fract_z
_atom_site_U_iso_or_equiv
_atom_site_adp_type
_atom_site_occupancy
_atom_site_site_symmetry_order
_atom_site_calc_flag
_atom_site_refinement_flags_posn
_atom_site_refinement_flags_adp
_atom_site_refinement_flags_occupancy
_atom_site_disorder_assembly
_atom_site_disorder_group
F001 F 0.41903(11) 0.58607(10) 0.2937(3) 0.0297(3) Uani 1 1 d . . . . .
O002 O 0.61354(14) 0.80556(13) 0.5783(4) 0.0328(4) Uani 1 1 d . . . . .
C003 C 0.47976(17) 0.74255(17) 0.6824(6) 0.0255(4) Uani 1 1 d . . . . .
H003 H 0.483966 0.744666 0.890549 0.031 Uiso 1 1 calc R U . . .
C004 C 0.41073(19) 0.59541(19) 0.5894(5) 0.0247(5) Uani 1 1 d . . . . .
H004 H 0.456965 0.552571 0.679728 0.030 Uiso 1 1 calc R U . . .
C005 C 0.7001(2) 0.9318(2) 0.7081(7) 0.0429(6) Uani 1 1 d . . . . .
H00A H 0.678561 0.997771 0.639321 0.064 Uiso 1 1 calc R U . . .
H00B H 0.792094 0.959670 0.662232 0.064 Uiso 1 1 calc R U . . .
H00C H 0.688190 0.923434 0.910599 0.064 Uiso 1 1 calc R U . . .

loop_
_atom_site_aniso_label
_atom_site_aniso_U_11
_atom_site_aniso_U_22
_atom_site_aniso_U_33
_atom_site_aniso_U_23
_atom_site_aniso_U_13
_atom_site_aniso_U_12
F001 0.0331(6) 0.0344(6) 0.0220(6) -0.0046(6) -0.0003(6) 0.0172(5)
O002 0.0252(7) 0.0305(7) 0.0397(9) -0.0069(7) 0.0013(7) 0.0116(6)
C003 0.0239(8) 0.0292(9) 0.0225(9) -0.0028(9) -0.0009(8) 0.0125(7)
C004 0.0294(10) 0.0283(9) 0.0190(10) -0.0013(9) -0.0025(9) 0.0165(7)
C005 0.0285(11) 0.0317(10) 0.0634(18) -0.0084(12) -0.0042(11) 0.0112(9)

loop_
_atom_type_symbol
_atom_type_description
_atom_type_scat_dispersion_real
_atom_type_scat_dispersion_imag
_atom_type_scat_source
C C 0.0181 0.0091 'International Tables Vol C Tables 4.2.6.8 and 6.1.1.4'
H H 0.0000 0.0000 'International Tables Vol C Tables 4.2.6.8 and 6.1.1.4'
F F 0.0727 0.0534 'International Tables Vol C Tables 4.2.6.8 and 6.1.1.4'
O O 0.0492 0.0322 'International Tables Vol C Tables 4.2.6.8 and 6.1.1.4'

loop_
_exptl_crystal_face_index_h
_exptl_crystal_face_index_k
_exptl_crystal_face_index_l
_exptl_crystal_face_perp_dist
-7 1 0 0.0328
-2 0 -3 0.1991
0 1 3 0.2560
-3 7 0 0.0362
3 -7 0 0.0378
-3 7 0 0.0526
2 5 0 0.0426
7 -1 0 0.0476
6 -7 0 0.0329
-6 7 0 0.0482
-1 -6 -1 0.0798
-7 4 0 0.0393

loop_
_geom_angle_atom_site_label_1
_geom_angle_atom_site_label_2
_geom_angle_atom_site_label_3
_geom_angle
_geom_angle_site_symmetry_1
_geom_angle_site_symmetry_3
_geom_angle_publ_flag
C003 O002 C005 113.42(18) . . ?
O002 C003 H003 107.8 . . ?
O002 C003 C004 112.57(18) . 2_665 ?
O002 C003 C004 107.18(17) . . ?
C004 C003 H003 107.8 2_665 . ?
C004 C003 H003 107.8 . . ?
C004 C003 C004 113.4(2) . 2_665 ?
F001 C004 C003 109.78(19) . 3_565 ?
F001 C004 C003 110.58(19) . . ?
F001 C004 H004 108.5 . . ?
C003 C004 C003 110.9(2) . 3_565 ?
C003 C004 H004 108.5 . . ?
C003 C004 H004 108.5 3_565 . ?
O002 C005 H00A 109.5 . . ?
O002 C005 H00B 109.5 . . ?
O002 C005 H00C 109.5 . . ?
H00A C005 H00B 109.5 . . ?
H00A C005 H00C 109.5 . . ?
H00B C005 H00C 109.5 . . ?

loop_
_geom_bond_atom_site_label_1
_geom_bond_atom_site_label_2
_geom_bond_distance
_geom_bond_site_symmetry_2
_geom_bond_publ_flag
F001 C004 1.402(3) . ?
O002 C003 1.414(2) . ?
O002 C005 1.418(3) . ?
C003 H003 0.9800 . ?
C003 C004 1.524(3) . ?
C003 C004 1.530(3) 2_665 ?
C004 H004 0.9800 . ?
C005 H00A 0.9600 . ?
C005 H00B 0.9600 . ?
C005 H00C 0.9600 . ?

loop_
_geom_torsion_atom_site_label_1
_geom_torsion_atom_site_label_2
_geom_torsion_atom_site_label_3
_geom_torsion_atom_site_label_4
_geom_torsion
_geom_torsion_site_symmetry_1
_geom_torsion_site_symmetry_2
_geom_torsion_site_symmetry_3
_geom_torsion_site_symmetry_4
_geom_torsion_publ_flag
O002 C003 C004 F001 -55.6(2) . . . . ?
O002 C003 C004 C003 -177.59(14) . . . 3_565 ?
C004 C003 C004 F001 69.3(3) 2_665 . . . ?
C004 C003 C004 C003 -52.7(4) 2_665 . . 3_565 ?
C005 O002 C003 C004 -164.4(2) . . . . ?
C005 O002 C003 C004 70.1(3) . . . 2_665 ?

loop_
_exptl_oxdiff_crystal_face_indexfrac_h
_exptl_oxdiff_crystal_face_indexfrac_k
_exptl_oxdiff_crystal_face_indexfrac_l
_exptl_oxdiff_crystal_face_x
_exptl_oxdiff_crystal_face_y
_exptl_oxdiff_crystal_face_z
-6.9448 1.1874 -0.0619 0.9025 -0.4288 -0.0409
-2.0654 -0.0858 -2.8840 0.3406 -0.1653 0.9256
-0.3089 0.5196 3.0448 -0.0367 0.0211 -0.9991
-3.3657 7.4190 0.0333 0.5194 0.8506 -0.0815
3.3645 -7.4192 -0.0214 -0.5196 -0.8509 0.0776
-3.2811 7.3415 -0.4319 0.5203 0.8510 0.0715
1.9559 5.2302 -0.0775 -0.1835 0.9830 0.0092
6.9505 -1.2022 -0.0514 -0.9003 0.4283 0.0780
6.2204 -6.6239 -0.0633 -0.8732 -0.4752 0.1087
-6.1997 6.5939 0.2798 0.8643 0.4701 -0.1790
-0.9157 -5.6067 -0.9520 0.0740 -0.9385 0.3371
-7.3875 4.0354 -0.2778 0.9996 -0.0249 0.0091
